data_2217513
loop_
_publ_author_name
'Zhang, Xiangdong'
'Ge, Chunhua'
'Zhang, Xiaoyan'
'Liu, Qitao'

_publ_section_title
;
 Bis[1-hydroxyethylidenediphosphonato(1{-})](1,10-phenanthroline)nickel(II)
 monohydrate
;
_journal_coeditor_code HB2645
_journal_issue 2
_journal_name_full 'Acta Crystallographica Section E'
_journal_page_first m398
_journal_page_last m398
_journal_paper_doi 10.1107/S1600536807065129
_journal_volume 64
_journal_year 2008
_chemical_formula_iupac '[Ni (C2 H6 O7 P2)2 (C12 H8 N2)], H2 O'
_chemical_formula_moiety 'C16 H20 N2 Ni O14 P4, H2 O'
_chemical_formula_sum 'C16 H22 N2 Ni O15 P4'
_chemical_formula_weight 664.95
_chemical_name_systematic
;
Bis[1-hydroxyethylidenediphosphonato(1-)](1,10-phenanthroline)nickel(II)
monohydrate
;
_space_group_IT_number 15
_symmetry_cell_setting monoclinic
_symmetry_space_group_name_Hall '-C 2yc'
_symmetry_space_group_name_H-M 'C 1 2/c 1'
_atom_sites_solution_hydrogens mixed
_atom_sites_solution_primary direct
_atom_sites_solution_secondary difmap
_audit_creation_method SHELXL-97
_cell_angle_alpha 90.00
_cell_angle_beta 90.164(2)
_cell_angle_gamma 90.00
_cell_formula_units_Z 4
_cell_length_a 17.108(2)
_cell_length_b 18.572(2)
_cell_length_c 7.5142(9)
_cell_measurement_reflns_used 542
_cell_measurement_temperature 293(2)
_cell_measurement_theta_max 24.65
_cell_measurement_theta_min 2.77
_cell_volume 2387.5(5)
_computing_cell_refinement 'SAINT (Bruker, 2001)'
_computing_data_collection 'SMART (Bruker, 2001)'
_computing_data_reduction 'SAINT (Bruker, 2001)'
_computing_molecular_graphics 'SHELXTL (Bruker, 2001)'
_computing_publication_material 'SHELXL97 (Sheldrick, 1997)'
_computing_structure_refinement 'SHELXL97 (Sheldrick, 1997)'
_computing_structure_solution 'SHELXS97 (Sheldrick, 1997)'
_diffrn_ambient_temperature 293(2)
_diffrn_measured_fraction_theta_full 0.998
_diffrn_measured_fraction_theta_max 0.998
_diffrn_measurement_device_type 'Bruker SMART CCD'
_diffrn_measurement_method \w
_diffrn_radiation_monochromator graphite
_diffrn_radiation_source 'fine-focus sealed tube'
_diffrn_radiation_type MoK\a
_diffrn_radiation_wavelength 0.71073
_diffrn_reflns_av_R_equivalents 0.0425
_diffrn_reflns_av_sigmaI/netI 0.0518
_diffrn_reflns_limit_h_max 20
_diffrn_reflns_limit_h_min -20
_diffrn_reflns_limit_k_max 22
_diffrn_reflns_limit_k_min -14
_diffrn_reflns_limit_l_max 9
_diffrn_reflns_limit_l_min -8
_diffrn_reflns_number 6424
_diffrn_reflns_theta_full 25.70
_diffrn_reflns_theta_max 25.70
_diffrn_reflns_theta_min 1.62
_exptl_absorpt_coefficient_mu 1.162
_exptl_absorpt_correction_T_max 0.819
_exptl_absorpt_correction_T_min 0.770
_exptl_absorpt_correction_type multi-scan
_exptl_absorpt_process_details '(SADABS; Bruker, 2001)'
_exptl_crystal_colour blue
_exptl_crystal_density_diffrn 1.850
_exptl_crystal_density_method 'not measured'
_exptl_crystal_description block
_exptl_crystal_F_000 1360
_exptl_crystal_size_max 0.22
_exptl_crystal_size_mid 0.20
_exptl_crystal_size_min 0.18
_refine_diff_density_max 0.528
_refine_diff_density_min -0.321
_refine_ls_extinction_method none
_refine_ls_goodness_of_fit_ref 1.062
_refine_ls_hydrogen_treatment mixed
_refine_ls_matrix_type full
_refine_ls_number_parameters 187
_refine_ls_number_reflns 2268
_refine_ls_number_restraints 3
_refine_ls_restrained_S_all 1.062
_refine_ls_R_factor_all 0.0602
_refine_ls_R_factor_gt 0.0452
_refine_ls_shift/su_max 0.000
_refine_ls_shift/su_mean 0.000
_refine_ls_structure_factor_coef Fsqd
_refine_ls_weighting_details 'calc w=1/[\s^2^(Fo^2^)+(0.0410P)^2^+5.7735P] where P=(Fo^2^+2Fc^2^)/3'
_refine_ls_weighting_scheme calc
_refine_ls_wR_factor_gt 0.0947
_refine_ls_wR_factor_ref 0.1010
_reflns_number_gt 1857
_reflns_number_total 2268
_reflns_threshold_expression I>2\s(I)
_cod_data_source_file hb2645.cif
_cod_data_source_block I
_cod_depositor_comments
;
The following automatic conversions were performed:

'_atom_sites_solution_hydrogens' value 'difmap and geom' was changed
to 'mixed'.

Automatic conversion script
Id: cif_fix_values 6452 2018-10-05 10:23:21Z andrius 
;
_cod_original_sg_symbol_Hall '-C2yc '
_cod_original_sg_symbol_H-M 'C 2/c'
_cod_database_code 2217513
_cod_database_fobs_code 2217513

loop_
_symmetry_equiv_pos_as_xyz
'x, y, z'
'-x, y, -z+1/2'
'x+1/2, y+1/2, z'
'-x+1/2, y+1/2, -z+1/2'
'-x, -y, -z'
'x, -y, z-1/2'
'-x+1/2, -y+1/2, -z'
'x+1/2, -y+1/2, z-1/2'

loop_
_atom_site_type_symbol
_atom_site_label
_atom_site_fract_x
_atom_site_fract_y
_atom_site_fract_z
_atom_site_U_iso_or_equiv
_atom_site_adp_type
_atom_site_calc_flag
_atom_site_refinement_flags
_atom_site_occupancy
H H2A 0.093(2) 0.050(3) 0.236(8) 0.07(2) Uiso d D 1
H H6A 0.0606(18) 0.256(3) 0.852(6) 0.044(15) Uiso d D 1
O O1W 0.0000 0.0069(3) 0.7500 0.0356(11) Uani d SD 1
O O7 0.03755(15) 0.11993(14) 0.5280(4) 0.0245(6) Uani d . 1
H H7 0.0046 0.1455 0.4800 0.037 Uiso calc R 1
O O5 0.17574(14) 0.28983(14) 0.5476(3) 0.0220(6) Uani d . 1
Ni Ni1 0.0000 0.27786(4) 0.2500 0.01343(19) Uani d S 1
P P1 0.13862(5) 0.15397(5) 0.27824(13) 0.0161(2) Uani d . 1
P P2 0.10427(5) 0.24696(6) 0.59910(12) 0.0157(2) Uani d . 1
O O3 0.07673(14) 0.19644(14) 0.1833(3) 0.0192(6) Uani d . 1
O O4 0.02826(14) 0.27551(13) 0.5233(3) 0.0159(6) Uani d . 1
N N1 0.07336(17) 0.36185(17) 0.1867(4) 0.0175(7) Uani d . 1
O O2 0.13487(17) 0.07260(16) 0.2226(4) 0.0295(7) Uani d D 1
O O1 0.22184(14) 0.17731(16) 0.2446(4) 0.0265(7) Uani d . 1
O O6 0.10100(15) 0.24085(17) 0.8048(3) 0.0257(7) Uani d D 1
C C5 0.0390(2) 0.4269(2) 0.2147(5) 0.0177(8) Uani d . 1
C C1 0.1439(2) 0.3607(2) 0.1143(5) 0.0219(9) Uani d . 1
H H1 0.1674 0.3164 0.0931 0.026 Uiso calc R 1
C C2 0.1846(2) 0.4237(2) 0.0684(5) 0.0293(10) Uani d . 1
H H2 0.2338 0.4210 0.0164 0.035 Uiso calc R 1
C C8 0.1142(2) 0.1545(2) 0.5157(5) 0.0177(8) Uani d . 1
C C6 0.0362(3) 0.5580(2) 0.2142(6) 0.0347(11) Uani d . 1
H H6 0.0605 0.6016 0.1889 0.042 Uiso calc R 1
C C4 0.0760(3) 0.4923(2) 0.1766(5) 0.0258(9) Uani d . 1
C C7 0.1711(2) 0.1109(2) 0.6265(6) 0.0293(10) Uani d . 1
H H7A 0.1533 0.1091 0.7475 0.044 Uiso calc R 1
H H7B 0.2218 0.1330 0.6225 0.044 Uiso calc R 1
H H7C 0.1743 0.0628 0.5798 0.044 Uiso calc R 1
C C3 0.1510(3) 0.4888(2) 0.1011(6) 0.0317(11) Uani d . 1
H H3 0.1776 0.5310 0.0734 0.038 Uiso calc R 1
H H1WA 0.014(5) 0.036(3) 0.669(8) 0.14(3) Uiso d D 1

loop_
_atom_site_aniso_label
_atom_site_aniso_U_11
_atom_site_aniso_U_22
_atom_site_aniso_U_33
_atom_site_aniso_U_12
_atom_site_aniso_U_13
_atom_site_aniso_U_23
O1W 0.042(3) 0.025(3) 0.040(3) 0.000 -0.001(2) 0.000
O7 0.0212(14) 0.0220(15) 0.0303(17) -0.0014(12) 0.0010(12) 0.0085(13)
O5 0.0159(13) 0.0305(17) 0.0198(14) -0.0035(12) 0.0005(11) -0.0011(12)
Ni1 0.0139(3) 0.0141(4) 0.0122(3) 0.000 -0.0011(3) 0.000
P1 0.0134(5) 0.0183(5) 0.0165(5) 0.0021(4) -0.0013(4) -0.0034(4)
P2 0.0128(5) 0.0219(6) 0.0124(5) 0.0008(4) -0.0010(4) -0.0011(4)
O3 0.0180(13) 0.0239(15) 0.0156(14) 0.0043(11) 0.0016(11) -0.0013(11)
O4 0.0153(13) 0.0201(14) 0.0122(13) 0.0008(11) -0.0010(10) -0.0008(11)
N1 0.0176(16) 0.0212(18) 0.0136(16) -0.0013(14) -0.0031(13) 0.0015(13)
O2 0.0306(17) 0.0215(16) 0.0365(18) 0.0042(14) 0.0010(14) -0.0063(14)
O1 0.0150(13) 0.0427(18) 0.0218(15) -0.0044(13) 0.0006(11) -0.0085(13)
O6 0.0179(14) 0.0456(19) 0.0134(14) 0.0072(13) -0.0002(12) -0.0013(13)
C5 0.028(2) 0.013(2) 0.0125(19) -0.0014(16) -0.0047(16) -0.0007(15)
C1 0.0205(19) 0.026(2) 0.019(2) -0.0005(17) -0.0023(16) -0.0004(17)
C2 0.023(2) 0.043(3) 0.022(2) -0.009(2) 0.0021(17) 0.005(2)
C8 0.0162(18) 0.017(2) 0.020(2) 0.0003(15) -0.0008(15) 0.0045(16)
C6 0.051(3) 0.015(2) 0.038(3) -0.009(2) -0.007(2) 0.0020(19)
C4 0.037(2) 0.021(2) 0.019(2) -0.0084(19) -0.0071(18) 0.0027(17)
C7 0.026(2) 0.034(3) 0.028(2) 0.0110(19) -0.0049(18) 0.006(2)
C3 0.037(3) 0.028(3) 0.030(2) -0.014(2) -0.003(2) 0.005(2)

loop_
_atom_type_symbol
_atom_type_description
_atom_type_scat_dispersion_real
_atom_type_scat_dispersion_imag
_atom_type_scat_source
C C 0.0033 0.0016 'International Tables Vol C Tables 4.2.6.8 and 6.1.1.4'
H H 0.0000 0.0000 'International Tables Vol C Tables 4.2.6.8 and 6.1.1.4'
N N 0.0061 0.0033 'International Tables Vol C Tables 4.2.6.8 and 6.1.1.4'
O O 0.0106 0.0060 'International Tables Vol C Tables 4.2.6.8 and 6.1.1.4'
P P 0.1023 0.0942 'International Tables Vol C Tables 4.2.6.8 and 6.1.1.4'
Ni Ni 0.3393 1.1124 'International Tables Vol C Tables 4.2.6.8 and 6.1.1.4'

loop_
_geom_angle_atom_site_label_1
_geom_angle_atom_site_label_2
_geom_angle_atom_site_label_3
_geom_angle_site_symmetry_1
_geom_angle_site_symmetry_3
_geom_angle
C8 O7 H7 . . 109.5
N1 Ni1 N1 . 2 81.47(17)
N1 Ni1 O3 . 2 177.81(11)
N1 Ni1 O3 2 2 96.34(11)
N1 Ni1 O3 . . 96.34(11)
N1 Ni1 O3 2 . 177.81(11)
O3 Ni1 O3 2 . 85.85(14)
N1 Ni1 O4 . . 95.88(11)
N1 Ni1 O4 2 . 85.92(11)
O3 Ni1 O4 2 . 83.84(10)
O3 Ni1 O4 . . 94.41(9)
N1 Ni1 O4 . 2 85.92(11)
N1 Ni1 O4 2 2 95.88(11)
O3 Ni1 O4 2 2 94.41(9)
O3 Ni1 O4 . 2 83.84(10)
O4 Ni1 O4 . 2 177.63(14)
O3 P1 O1 . . 115.74(16)
O3 P1 O2 . . 110.59(16)
O1 P1 O2 . . 105.64(16)
O3 P1 C8 . . 107.32(15)
O1 P1 C8 . . 112.24(16)
O2 P1 C8 . . 104.79(17)
O5 P2 O4 . . 114.45(15)
O5 P2 O6 . . 109.01(15)
O4 P2 O6 . . 111.53(14)
O5 P2 C8 . . 109.23(16)
O4 P2 C8 . . 106.25(16)
O6 P2 C8 . . 105.99(17)
P1 O3 Ni1 . . 135.93(15)
P2 O4 Ni1 . . 124.60(14)
C1 N1 C5 . . 118.2(3)
C1 N1 Ni1 . . 129.7(3)
C5 N1 Ni1 . . 111.9(2)
P1 O2 H2A . . 119(4)
P2 O6 H6A . . 116(3)
N1 C5 C4 . . 122.9(4)
N1 C5 C5 . 2 117.3(2)
C4 C5 C5 . 2 119.8(2)
N1 C1 C2 . . 122.6(4)
N1 C1 H1 . . 118.7
C2 C1 H1 . . 118.7
C3 C2 C1 . . 119.0(4)
C3 C2 H2 . . 120.5
C1 C2 H2 . . 120.5
O7 C8 C7 . . 107.8(3)
O7 C8 P1 . . 105.4(2)
C7 C8 P1 . . 112.6(3)
O7 C8 P2 . . 107.7(2)
C7 C8 P2 . . 111.9(3)
P1 C8 P2 . . 111.03(19)
C6 C6 C4 2 . 121.2(2)
C6 C6 H6 2 . 119.4
C4 C6 H6 . . 119.4
C5 C4 C3 . . 117.2(4)
C5 C4 C6 . . 119.0(4)
C3 C4 C6 . . 123.8(4)
C8 C7 H7A . . 109.5
C8 C7 H7B . . 109.5
H7A C7 H7B . . 109.5
C8 C7 H7C . . 109.5
H7A C7 H7C . . 109.5
H7B C7 H7C . . 109.5
C2 C3 C4 . . 120.0(4)
C2 C3 H3 . . 120.0
C4 C3 H3 . . 120.0

loop_
_geom_bond_atom_site_label_1
_geom_bond_atom_site_label_2
_geom_bond_site_symmetry_2
_geom_bond_distance
_geom_bond_publ_flag
O1W H1WA . 0.85(6) ?
O7 C8 . 1.464(4) ?
O7 H7 . 0.8200 ?
O5 P2 . 1.511(3) ?
Ni1 N1 . 2.059(3) y
Ni1 N1 2 2.059(3) ?
Ni1 O3 2 2.065(3) ?
Ni1 O3 . 2.065(3) y
Ni1 O4 . 2.109(2) y
Ni1 O4 2 2.109(2) ?
P1 O3 . 1.499(3) ?
P1 O1 . 1.510(3) ?
P1 O2 . 1.569(3) ?
P1 C8 . 1.834(4) ?
P2 O4 . 1.514(3) ?
P2 O6 . 1.551(3) ?
P2 C8 . 1.836(4) ?
N1 C1 . 1.326(5) ?
N1 C5 . 1.360(5) ?
O2 H2A . 0.84(2) ?
O6 H6A . 0.83(4) ?
C5 C4 . 1.400(5) ?
C5 C5 2 1.438(7) ?
C1 C2 . 1.406(6) ?
C1 H1 . 0.9300 ?
C2 C3 . 1.362(6) ?
C2 H2 . 0.9300 ?
C8 C7 . 1.514(5) ?
C6 C6 2 1.352(9) ?
C6 C4 . 1.426(6) ?
C6 H6 . 0.9300 ?
C4 C3 . 1.405(6) ?
C7 H7A . 0.9600 ?
C7 H7B . 0.9600 ?
C7 H7C . 0.9600 ?
C3 H3 . 0.9300 ?

loop_
_geom_hbond_atom_site_label_D
_geom_hbond_atom_site_label_H
_geom_hbond_atom_site_label_A
_geom_hbond_site_symmetry_A
_geom_hbond_distance_DH
_geom_hbond_distance_HA
_geom_hbond_distance_DA
_geom_hbond_angle_DHA
_geom_hbond_publ_flag
O1W H1WA O7 1_555 0.85(6) 1.93(6) 2.758(5) 166(6) yes
O2 H2A O1W 5_556 0.84(4) 1.91(4) 2.748(4) 175(6) yes
O6 H6A O4 2_556 0.83(4) 1.82(4) 2.644(3) 171(5) yes
O7 H7 O4 1_555 0.82 2.47 2.894(4) 113 yes
O7 H7 O3 2_555 0.82 2.08 2.889(4) 169 yes
